data_2311956
loop_
_publ_author_name
'Fan, Le Qing'
'Zhu, Xiao Tong'

_publ_section_title
;
 Syntheses and crystal structures of two heterometallic iodoplumbates
 containing mixed-valence copper(I/II).
;
_journal_coeditor_code OV3096
_journal_issue 'Pt 12'
_journal_name_full 'Acta crystallographica. Section C, Structural chemistry'
_journal_page_first 1098
_journal_page_last 1103
_journal_paper_doi 10.1107/S2053229617015807
_journal_volume 73
_journal_year 2017
_chemical_formula_iupac '(C16 H36 N)2 [Cu5 Pb6 (C3 H6 N1 S2)2 I18]'
_chemical_formula_moiety 'C38 H84 Cu5 I18 N4 Pb6 S4'
_chemical_formula_sum 'C38 H84 Cu5 I18 N4 Pb6 S4'
_chemical_formula_weight 4570.37
_chemical_name_systematic
;Poly[tetra-<i>n</i>-butylammonium
[bis(\m~2~-dimethyldithiocarbamato)dodeca-\m~3~-iodido-hexa-\m~2~-iodido-tetracopper(I)copper(II)hexalead(II)]]
;
_space_group_IT_number 2
_space_group_name_Hall '-P 1'
_space_group_name_H-M_alt 'P -1'
_symmetry_cell_setting triclinic
_symmetry_space_group_name_H-M 'P -1'
_atom_sites_solution_hydrogens geom
_atom_sites_solution_primary direct
_atom_sites_solution_secondary difmap
_cell_angle_alpha 94.449(3)
_cell_angle_beta 92.316(3)
_cell_angle_gamma 119.009(4)
_cell_formula_units_Z 1
_cell_length_a 13.5451(18)
_cell_length_b 13.8890(19)
_cell_length_c 14.4514(12)
_cell_measurement_reflns_used 4164
_cell_measurement_temperature 293(2)
_cell_measurement_theta_max 27.4835
_cell_measurement_theta_min 3.0088
_cell_volume 2361.0(5)
_computing_cell_refinement
;
CrystalClear (Rigaku, 2007)
;
_computing_data_collection
;
CrystalClear (Rigaku, 2007)
;
_computing_data_reduction
;
CrystalClear (Rigaku, 2007)
;
_computing_molecular_graphics
;
XP (Sheldrick, 1998)
;
_computing_publication_material
;
SHELXL97 (Sheldrick, 2008)
;
_computing_structure_refinement
;
SHELXL2014 (Sheldrick, 2015b)
;
_computing_structure_solution
;
SHELXT (Sheldrick, 2015a)
;
_diffrn_ambient_temperature 293(2)
_diffrn_measured_fraction_theta_full 0.990
_diffrn_measured_fraction_theta_max 0.990
_diffrn_measurement_device_type 'Rigaku Mercury'
_diffrn_measurement_method '\w scans'
_diffrn_radiation_monochromator graphite
_diffrn_radiation_source 'fine-focus sealed tube'
_diffrn_radiation_type MoK\a
_diffrn_radiation_wavelength 0.71073
_diffrn_reflns_av_R_equivalents 0.0416
_diffrn_reflns_av_sigmaI/netI 0.0581
_diffrn_reflns_limit_h_max 16
_diffrn_reflns_limit_h_min -16
_diffrn_reflns_limit_k_max 15
_diffrn_reflns_limit_k_min -16
_diffrn_reflns_limit_l_max 15
_diffrn_reflns_limit_l_min -17
_diffrn_reflns_number 15026
_diffrn_reflns_theta_full 25.00
_diffrn_reflns_theta_max 25.00
_diffrn_reflns_theta_min 3.01
_diffrn_standards_decay_% 0
_diffrn_standards_interval_count 0
_diffrn_standards_interval_time 0
_diffrn_standards_number 0
_exptl_absorpt_coefficient_mu 17.753
_exptl_absorpt_correction_T_max 1.0000
_exptl_absorpt_correction_T_min 0.2920
_exptl_absorpt_correction_type multi-scan
_exptl_absorpt_process_details
;
(CrystalClear; Rigaku, 2007)
;
_exptl_crystal_colour Gray
_exptl_crystal_density_diffrn 3.215
_exptl_crystal_density_method 'not measured'
_exptl_crystal_description Prism
_exptl_crystal_F_000 1995
_exptl_crystal_size_max 0.2
_exptl_crystal_size_mid 0.18
_exptl_crystal_size_min 0.06
_refine_diff_density_max 2.251
_refine_diff_density_min -2.973
_refine_ls_extinction_method none
_refine_ls_goodness_of_fit_ref 1.071
_refine_ls_hydrogen_treatment constr
_refine_ls_matrix_type full
_refine_ls_number_parameters 340
_refine_ls_number_reflns 8225
_refine_ls_number_restraints 1
_refine_ls_restrained_S_all 1.072
_refine_ls_R_factor_all 0.0847
_refine_ls_R_factor_gt 0.0544
_refine_ls_shift/su_max 0.000
_refine_ls_shift/su_mean 0.000
_refine_ls_structure_factor_coef Fsqd
_refine_ls_weighting_details 'calc w=1/[\s^2^(Fo^2^)+(0.0454P)^2^+0.0230P] where P=(Fo^2^+2Fc^2^)/3'
_refine_ls_weighting_scheme calc
_refine_ls_wR_factor_gt 0.1138
_refine_ls_wR_factor_ref 0.1277
_reflns_number_gt 5419
_reflns_number_total 8225
_reflns_threshold_expression >2sigma(I)
_cod_data_source_file ov3096sup1.cif
_cod_data_source_block I
_cod_database_code 2311956

loop_
_symmetry_equiv_pos_as_xyz
'x, y, z'
'-x, -y, -z'

loop_
_atom_site_type_symbol
_atom_site_label
_atom_site_fract_x
_atom_site_fract_y
_atom_site_fract_z
_atom_site_U_iso_or_equiv
_atom_site_adp_type
_atom_site_calc_flag
_atom_site_refinement_flags
_atom_site_occupancy
_atom_site_symmetry_multiplicity
Pb Pb1 0.78395(4) 0.54800(5) 0.14198(4) 0.04921(17) Uani d . 1 1
Pb Pb2 0.44999(4) 0.55866(5) 0.13182(4) 0.04591(16) Uani d . 1 1
Pb Pb3 0.10823(4) 0.54407(5) 0.14509(4) 0.05083(17) Uani d . 1 1
I I1 0.87323(8) 0.75541(9) 0.28315(7) 0.0701(3) Uani d . 1 1
I I2 0.88582(9) 0.41767(11) 0.24340(8) 0.0737(4) Uani d . 1 1
I I3 1.00233(7) 0.66921(8) 0.03035(6) 0.0508(2) Uani d . 1 1
I I4 0.66799(7) 0.33047(8) -0.02209(7) 0.0533(3) Uani d . 1 1
I I5 0.66716(7) 0.66489(8) 0.01621(6) 0.0484(2) Uani d . 1 1
I I6 0.56146(7) 0.45017(7) 0.25881(6) 0.0448(2) Uani d . 1 1
I I7 0.55174(8) 0.75647(8) 0.29859(7) 0.0548(3) Uani d . 1 1
I I8 0.22709(7) 0.41926(7) 0.23799(6) 0.0438(2) Uani d . 1 1
I I9 0.22479(10) 0.71448(9) 0.31892(8) 0.0738(3) Uani d . 1 1
Cu Cu1 0.5000 0.5000 0.5000 0.0432(6) Uani d S 1 2
Cu Cu2 0.67072(14) 0.66172(16) 0.34186(13) 0.0599(5) Uani d . 1 1
Cu Cu3 0.34868(15) 0.61775(16) 0.34117(13) 0.0598(5) Uani d . 1 1
S S1 0.6747(3) 0.6552(3) 0.5045(2) 0.0477(8) Uani d . 1 1
S S2 0.6244(3) 0.4301(3) 0.5121(2) 0.0476(8) Uani d . 1 1
N N1 0.2781(12) 0.0559(11) 0.2225(11) 0.080(4) Uani d . 1 1
N N2 0.8389(9) 0.6019(11) 0.5184(7) 0.058(3) Uani d . 1 1
C C1 0.7289(10) 0.5653(12) 0.5128(9) 0.048(3) Uani d . 1 1
C C2 0.9218(11) 0.7195(14) 0.5339(12) 0.088(6) Uani d . 1 1
H H2A 0.8834 0.7622 0.5339 0.132 Uiso calc R 1 1
H H2B 0.9720 0.7386 0.4852 0.132 Uiso calc R 1 1
H H2C 0.9648 0.7352 0.5930 0.132 Uiso calc R 1 1
C C3 0.8793(13) 0.5204(15) 0.5157(12) 0.087(6) Uani d . 1 1
H H3A 0.8156 0.4468 0.5054 0.131 Uiso calc R 1 1
H H3B 0.9212 0.5293 0.5739 0.131 Uiso calc R 1 1
H H3C 0.9275 0.5320 0.4660 0.131 Uiso calc R 1 1
C C4 0.4025(16) 0.1434(13) 0.2611(14) 0.095(6) Uani d . 1 1
H H4A 0.4419 0.1849 0.2109 0.115 Uiso calc R 1 1
H H4B 0.3999 0.1952 0.3087 0.115 Uiso calc R 1 1
C C5 0.4693(16) 0.094(2) 0.302(2) 0.145(10) Uani d . 1 1
H H5A 0.4275 0.0494 0.3499 0.174 Uiso calc R 1 1
H H5B 0.4734 0.0438 0.2534 0.174 Uiso calc R 1 1
C C6 0.582(2) 0.170(2) 0.342(2) 0.168(11) Uani d . 1 1
H H6A 0.6255 0.2084 0.2916 0.201 Uiso calc R 1 1
H H6B 0.5783 0.2244 0.3848 0.201 Uiso calc R 1 1
C C7 0.646(2) 0.129(3) 0.389(2) 0.222(16) Uani d . 1 1
H H7A 0.7182 0.1905 0.4138 0.333 Uiso calc R 1 1
H H7B 0.6577 0.0800 0.3465 0.333 Uiso calc R 1 1
H H7C 0.6056 0.0905 0.4392 0.333 Uiso calc R 1 1
C C8 0.2199(13) -0.0153(13) 0.2973(12) 0.078(5) Uani d . 1 1
H H8A 0.2609 -0.0535 0.3135 0.093 Uiso calc R 1 1
H H8B 0.1446 -0.0712 0.2714 0.093 Uiso calc R 1 1
C C9 0.2082(17) 0.0426(16) 0.3871(15) 0.103(7) Uani d . 1 1
H H9A 0.2810 0.1054 0.4104 0.124 Uiso calc R 1 1
H H9B 0.1552 0.0693 0.3751 0.124 Uiso calc R 1 1
C C10 0.1657(17) -0.0396(17) 0.4582(14) 0.103(6) Uani d . 1 1
H H10A 0.0936 -0.1026 0.4335 0.124 Uiso calc R 1 1
H H10B 0.2189 -0.0664 0.4688 0.124 Uiso calc R 1 1
C C11 0.1509(16) 0.0091(17) 0.5492(14) 0.113(7) Uani d . 1 1
H H11A 0.1251 -0.0458 0.5921 0.170 Uiso calc R 1 1
H H11B 0.0961 0.0332 0.5396 0.170 Uiso calc R 1 1
H H11C 0.2221 0.0712 0.5742 0.170 Uiso calc R 1 1
C C12 0.2168(18) 0.1191(17) 0.1949(15) 0.105(7) Uani d . 1 1
H H12A 0.2140 0.1619 0.2500 0.126 Uiso calc R 1 1
H H12B 0.2602 0.1707 0.1516 0.126 Uiso calc R 1 1
C C13 0.096(2) 0.044(2) 0.1499(18) 0.145(10) Uani d . 1 1
H H13A 0.0999 0.0124 0.0888 0.174 Uiso calc R 1 1
H H13B 0.0575 -0.0168 0.1873 0.174 Uiso calc R 1 1
C C14 0.033(3) 0.095(2) 0.141(3) 0.29(3) Uani d D 1 1
H H14A 0.0851 0.1735 0.1576 0.352 Uiso calc R 1 1
H H14B 0.0116 0.0865 0.0744 0.352 Uiso calc R 1 1
C C15 -0.059(3) 0.073(4) 0.183(3) 0.30(3) Uani d D 1 1
H H15A -0.0924 0.1140 0.1592 0.457 Uiso calc R 1 1
H H15B -0.0392 0.0929 0.2484 0.457 Uiso calc R 1 1
H H15C -0.1117 -0.0051 0.1706 0.457 Uiso calc R 1 1
C C16 0.2782(13) -0.0207(12) 0.1408(11) 0.069(4) Uani d . 1 1
H H16A 0.2003 -0.0757 0.1204 0.083 Uiso calc R 1 1
H H16B 0.3164 -0.0595 0.1625 0.083 Uiso calc R 1 1
C C17 0.3364(16) 0.0386(14) 0.0553(13) 0.089(6) Uani d . 1 1
H H17A 0.3036 0.0830 0.0356 0.107 Uiso calc R 1 1
H H17B 0.4167 0.0874 0.0722 0.107 Uiso calc R 1 1
C C18 0.3194(16) -0.0474(16) -0.0229(14) 0.098(6) Uani d . 1 1
H H18A 0.2391 -0.0987 -0.0369 0.118 Uiso calc R 1 1
H H18B 0.3559 -0.0889 -0.0040 0.118 Uiso calc R 1 1
C C19 0.3686(19) 0.007(2) -0.1086(16) 0.151(10) Uani d . 1 1
H H19A 0.3570 -0.0491 -0.1580 0.227 Uiso calc R 1 1
H H19B 0.4483 0.0567 -0.0950 0.227 Uiso calc R 1 1
H H19C 0.3318 0.0471 -0.1276 0.227 Uiso calc R 1 1

loop_
_atom_site_aniso_label
_atom_site_aniso_U_11
_atom_site_aniso_U_22
_atom_site_aniso_U_33
_atom_site_aniso_U_12
_atom_site_aniso_U_13
_atom_site_aniso_U_23
Pb1 0.0415(3) 0.0600(4) 0.0470(3) 0.0260(3) 0.0008(2) 0.0051(3)
Pb2 0.0434(3) 0.0564(4) 0.0420(3) 0.0271(3) 0.0016(2) 0.0103(3)
Pb3 0.0490(3) 0.0646(4) 0.0473(3) 0.0346(3) -0.0018(2) 0.0089(3)
I1 0.0468(6) 0.0669(7) 0.0644(7) 0.0049(5) 0.0069(5) -0.0087(6)
I2 0.0636(7) 0.1042(10) 0.0692(7) 0.0485(7) 0.0139(6) 0.0400(7)
I3 0.0459(5) 0.0560(6) 0.0539(6) 0.0260(5) 0.0059(4) 0.0161(5)
I4 0.0528(6) 0.0503(6) 0.0596(6) 0.0271(5) -0.0032(5) 0.0133(5)
I5 0.0483(5) 0.0506(6) 0.0467(5) 0.0231(5) 0.0084(4) 0.0138(5)
I6 0.0442(5) 0.0412(5) 0.0461(5) 0.0180(4) -0.0017(4) 0.0124(4)
I7 0.0581(6) 0.0429(6) 0.0611(6) 0.0227(5) -0.0056(5) 0.0124(5)
I8 0.0460(5) 0.0461(5) 0.0415(5) 0.0239(4) 0.0036(4) 0.0087(4)
I9 0.0989(8) 0.0700(8) 0.0753(7) 0.0636(7) -0.0233(6) -0.0081(6)
Cu1 0.0392(12) 0.0437(14) 0.0476(14) 0.0208(11) -0.0049(10) 0.0106(11)
Cu2 0.0575(11) 0.0651(13) 0.0581(12) 0.0297(10) 0.0008(9) 0.0168(10)
Cu3 0.0672(12) 0.0601(12) 0.0585(12) 0.0353(11) -0.0022(9) 0.0167(10)
S1 0.047(2) 0.045(2) 0.047(2) 0.0194(18) -0.0015(16) 0.0104(17)
S2 0.050(2) 0.052(2) 0.047(2) 0.0304(19) -0.0065(16) 0.0095(17)
N1 0.099(11) 0.047(8) 0.106(12) 0.041(9) 0.029(9) 0.029(8)
N2 0.054(8) 0.103(11) 0.032(6) 0.048(8) 0.007(5) 0.028(7)
C1 0.035(7) 0.066(10) 0.043(8) 0.025(7) -0.005(6) 0.014(7)
C2 0.027(8) 0.104(15) 0.094(13) -0.002(9) 0.003(8) 0.036(12)
C3 0.085(12) 0.129(17) 0.091(14) 0.083(13) 0.016(10) 0.029(12)
C4 0.101(15) 0.036(10) 0.112(16) 0.007(11) 0.024(13) -0.017(10)
C5 0.053(13) 0.12(2) 0.23(3) 0.021(14) -0.020(15) -0.01(2)
C6 0.17(3) 0.09(2) 0.22(3) 0.06(2) -0.04(2) -0.02(2)
C7 0.23(4) 0.20(4) 0.21(3) 0.09(3) -0.12(3) 0.00(3)
C8 0.073(11) 0.054(11) 0.102(14) 0.023(9) 0.011(10) 0.036(11)
C9 0.126(17) 0.075(14) 0.123(18) 0.054(13) 0.043(14) 0.042(14)
C10 0.119(17) 0.096(16) 0.097(16) 0.055(14) 0.003(13) 0.003(13)
C11 0.104(16) 0.099(17) 0.109(17) 0.030(14) 0.028(13) -0.007(13)
C12 0.144(19) 0.085(15) 0.121(18) 0.075(15) 0.051(15) 0.051(14)
C13 0.15(2) 0.17(3) 0.17(3) 0.11(2) 0.02(2) 0.06(2)
C14 0.20(4) 0.10(2) 0.63(9) 0.09(3) 0.11(5) 0.09(4)
C15 0.29(5) 0.46(7) 0.39(6) 0.32(5) 0.21(4) 0.27(5)
C16 0.068(11) 0.036(9) 0.091(13) 0.014(8) 0.006(9) 0.012(9)
C17 0.117(15) 0.063(12) 0.100(15) 0.049(12) 0.034(12) 0.033(11)
C18 0.102(15) 0.082(15) 0.121(18) 0.054(13) 0.004(13) 0.012(14)
C19 0.15(2) 0.19(3) 0.106(19) 0.08(2) 0.038(17) 0.03(2)

loop_
_atom_type_symbol
_atom_type_description
_atom_type_scat_dispersion_real
_atom_type_scat_dispersion_imag
_atom_type_scat_source
C C 0.0033 0.0016 'International Tables Vol C Tables 4.2.6.8 and 6.1.1.4'
H H 0.0000 0.0000 'International Tables Vol C Tables 4.2.6.8 and 6.1.1.4'
Cu Cu 0.3201 1.2651 'International Tables Vol C Tables 4.2.6.8 and 6.1.1.4'
I I -0.4742 1.8119 'International Tables Vol C Tables 4.2.6.8 and 6.1.1.4'
N N 0.0061 0.0033 'International Tables Vol C Tables 4.2.6.8 and 6.1.1.4'
Pb Pb -3.3944 10.1111 'International Tables Vol C Tables 4.2.6.8 and 6.1.1.4'
S S 0.1246 0.1234 'International Tables Vol C Tables 4.2.6.8 and 6.1.1.4'

loop_
_geom_angle_atom_site_label_1
_geom_angle_atom_site_label_2
_geom_angle_atom_site_label_3
_geom_angle_site_symmetry_1
_geom_angle_site_symmetry_3
_geom_angle
I1 Pb1 I2 . . 99.77(4)
I1 Pb1 I3 . . 90.32(3)
I2 Pb1 I3 . . 92.07(3)
I1 Pb1 I6 . . 84.85(3)
I2 Pb1 I6 . . 92.70(3)
I3 Pb1 I6 . . 173.72(3)
I1 Pb1 I5 . . 86.19(3)
I2 Pb1 I5 . . 174.01(4)
I3 Pb1 I5 . . 87.29(3)
I6 Pb1 I5 . . 88.39(2)
I1 Pb1 I4 . . 173.87(3)
I2 Pb1 I4 . . 86.18(3)
I3 Pb1 I4 . . 90.96(3)
I6 Pb1 I4 . . 93.43(3)
I5 Pb1 I4 . . 87.88(3)
I4 Pb2 I5 2_665 . 92.11(3)
I4 Pb2 I7 2_665 . 92.26(3)
I5 Pb2 I7 . . 95.25(3)
I4 Pb2 I6 2_665 . 175.18(3)
I5 Pb2 I6 . . 91.68(3)
I7 Pb2 I6 . . 84.43(3)
I4 Pb2 I8 2_665 . 91.98(3)
I5 Pb2 I8 . . 172.19(3)
I7 Pb2 I8 . . 91.23(3)
I6 Pb2 I8 . . 84.62(2)
I4 Pb2 I5 2_665 2_665 92.45(3)
I5 Pb2 I5 . 2_665 90.66(3)
I7 Pb2 I5 . 2_665 172.30(3)
I6 Pb2 I5 . 2_665 90.49(3)
I8 Pb2 I5 . 2_665 82.52(3)
I9 Pb3 I2 . 1_455 91.45(4)
I9 Pb3 I8 . . 83.43(3)
I2 Pb3 I8 1_455 . 93.52(3)
I9 Pb3 I3 . 1_455 100.27(3)
I2 Pb3 I3 1_455 1_455 91.72(3)
I8 Pb3 I3 . 1_455 173.51(3)
I9 Pb3 I4 . 2_665 93.20(3)
I2 Pb3 I4 1_455 2_665 174.95(3)
I8 Pb3 I4 . 2_665 88.98(2)
I3 Pb3 I4 1_455 2_665 85.50(3)
I9 Pb3 I3 . 2_665 170.34(3)
I2 Pb3 I3 1_455 2_665 88.57(3)
I8 Pb3 I3 . 2_665 86.92(3)
I3 Pb3 I3 1_455 2_665 89.39(3)
I4 Pb3 I3 2_665 2_665 87.18(3)
Cu2 I1 Pb1 . . 86.15(5)
Pb3 I2 Pb1 1_655 . 89.24(3)
Pb1 I3 Pb3 . 1_655 86.81(3)
Pb1 I3 Pb3 . 2_665 91.64(3)
Pb3 I3 Pb3 1_655 2_665 90.61(3)
Pb2 I4 Pb3 2_665 2_665 88.64(3)
Pb2 I4 Pb1 2_665 . 90.58(3)
Pb3 I4 Pb1 2_665 . 90.20(3)
Pb2 I5 Pb2 . 2_665 89.34(3)
Pb2 I5 Pb1 . . 89.34(3)
Pb2 I5 Pb1 2_665 . 88.96(3)
Cu2 I6 Pb2 . . 79.95(4)
Cu2 I6 Pb1 . . 81.07(4)
Pb2 I6 Pb1 . . 90.55(2)
Cu2 I7 Cu3 . . 103.34(6)
Cu2 I7 Pb2 . . 81.53(5)
Cu3 I7 Pb2 . . 74.89(5)
Cu3 I8 Pb3 . . 82.27(4)
Cu3 I8 Pb2 . . 73.56(4)
Pb3 I8 Pb2 . . 90.00(3)
Cu3 I9 Pb3 . . 85.71(5)
S1 Cu1 S1 2_666 . 180.0(2)
S1 Cu1 S2 2_666 2_666 76.84(12)
S1 Cu1 S2 . 2_666 103.16(12)
S1 Cu1 S2 2_666 . 103.16(12)
S1 Cu1 S2 . . 76.84(12)
S2 Cu1 S2 2_666 . 180.0000(10)
S1 Cu2 I7 . . 107.69(11)
S1 Cu2 I1 . . 112.69(11)
I7 Cu2 I1 . . 113.72(7)
S1 Cu2 I6 . . 107.76(11)
I7 Cu2 I6 . . 108.25(7)
I1 Cu2 I6 . . 106.49(7)
S2 Cu3 I7 2_666 . 105.29(11)
S2 Cu3 I9 2_666 . 119.76(11)
I7 Cu3 I9 . . 106.42(7)
S2 Cu3 I8 2_666 . 103.13(11)
I7 Cu3 I8 . . 119.63(7)
I9 Cu3 I8 . . 103.55(7)
C1 S1 Cu1 . . 85.6(4)
C1 S1 Cu2 . . 99.2(4)
Cu1 S1 Cu2 . . 95.14(14)
C1 S2 Cu1 . . 85.1(4)
C1 S2 Cu3 . 2_666 104.7(4)
Cu1 S2 Cu3 . 2_666 115.84(15)
C8 N1 C16 . . 107.0(12)
C8 N1 C12 . . 110.0(12)
C16 N1 C12 . . 112.2(15)
C8 N1 C4 . . 109.1(14)
C16 N1 C4 . . 110.6(12)
C12 N1 C4 . . 107.9(14)
C1 N2 C2 . . 122.5(13)
C1 N2 C3 . . 118.5(13)
C2 N2 C3 . . 118.8(12)
N2 C1 S2 . . 126.4(11)
N2 C1 S1 . . 121.1(11)
S2 C1 S1 . . 112.4(6)
N2 C2 H2A . . 109.5
N2 C2 H2B . . 109.5
H2A C2 H2B . . 109.5
N2 C2 H2C . . 109.5
H2A C2 H2C . . 109.5
H2B C2 H2C . . 109.5
N2 C3 H3A . . 109.5
N2 C3 H3B . . 109.5
H3A C3 H3B . . 109.5
N2 C3 H3C . . 109.5
H3A C3 H3C . . 109.5
H3B C3 H3C . . 109.5
C5 C4 N1 . . 114.0(15)
C5 C4 H4A . . 108.8
N1 C4 H4A . . 108.8
C5 C4 H4B . . 108.8
N1 C4 H4B . . 108.8
H4A C4 H4B . . 107.7
C6 C5 C4 . . 117(2)
C6 C5 H5A . . 108.1
C4 C5 H5A . . 108.1
C6 C5 H5B . . 108.1
C4 C5 H5B . . 108.1
H5A C5 H5B . . 107.3
C7 C6 C5 . . 120(3)
C7 C6 H6A . . 107.4
C5 C6 H6A . . 107.4
C7 C6 H6B . . 107.4
C5 C6 H6B . . 107.4
H6A C6 H6B . . 106.9
C6 C7 H7A . . 109.5
C6 C7 H7B . . 109.5
H7A C7 H7B . . 109.5
C6 C7 H7C . . 109.5
H7A C7 H7C . . 109.5
H7B C7 H7C . . 109.5
N1 C8 C9 . . 117.1(14)
N1 C8 H8A . . 108.0
C9 C8 H8A . . 108.0
N1 C8 H8B . . 108.0
C9 C8 H8B . . 108.0
H8A C8 H8B . . 107.3
C10 C9 C8 . . 108.5(15)
C10 C9 H9A . . 110.0
C8 C9 H9A . . 110.0
C10 C9 H9B . . 110.0
C8 C9 H9B . . 110.0
H9A C9 H9B . . 108.4
C11 C10 C9 . . 112.7(18)
C11 C10 H10A . . 109.0
C9 C10 H10A . . 109.0
C11 C10 H10B . . 109.0
C9 C10 H10B . . 109.0
H10A C10 H10B . . 107.8
C10 C11 H11A . . 109.5
C10 C11 H11B . . 109.5
H11A C11 H11B . . 109.5
C10 C11 H11C . . 109.5
H11A C11 H11C . . 109.5
H11B C11 H11C . . 109.5
C13 C12 N1 . . 113.6(17)
C13 C12 H12A . . 108.8
N1 C12 H12A . . 108.8
C13 C12 H12B . . 108.8
N1 C12 H12B . . 108.8
H12A C12 H12B . . 107.7
C14 C13 C12 . . 115(3)
C14 C13 H13A . . 108.6
C12 C13 H13A . . 108.6
C14 C13 H13B . . 108.6
C12 C13 H13B . . 108.6
H13A C13 H13B . . 107.6
C15 C14 C13 . . 125(3)
C15 C14 H14A . . 106.0
C13 C14 H14A . . 106.0
C15 C14 H14B . . 106.0
C13 C14 H14B . . 106.0
H14A C14 H14B . . 106.3
C14 C15 H15A . . 109.5
C14 C15 H15B . . 109.5
H15A C15 H15B . . 109.5
C14 C15 H15C . . 109.5
H15A C15 H15C . . 109.5
H15B C15 H15C . . 109.5
N1 C16 C17 . . 114.8(12)
N1 C16 H16A . . 108.6
C17 C16 H16A . . 108.6
N1 C16 H16B . . 108.6
C17 C16 H16B . . 108.6
H16A C16 H16B . . 107.5
C18 C17 C16 . . 108.9(14)
C18 C17 H17A . . 109.9
C16 C17 H17A . . 109.9
C18 C17 H17B . . 109.9
C16 C17 H17B . . 109.9
H17A C17 H17B . . 108.3
C17 C18 C19 . . 110.4(17)
C17 C18 H18A . . 109.6
C19 C18 H18A . . 109.6
C17 C18 H18B . . 109.6
C19 C18 H18B . . 109.6
H18A C18 H18B . . 108.1
C18 C19 H19A . . 109.5
C18 C19 H19B . . 109.5
H19A C19 H19B . . 109.5
C18 C19 H19C . . 109.5
H19A C19 H19C . . 109.5
H19B C19 H19C . . 109.5

loop_
_geom_bond_atom_site_label_1
_geom_bond_atom_site_label_2
_geom_bond_site_symmetry_2
_geom_bond_distance
_geom_bond_publ_flag
Pb1 I1 . 3.0714(12) yes
Pb1 I2 . 3.1622(11) yes
Pb1 I3 . 3.1880(10) yes
Pb1 I6 . 3.2518(10) yes
Pb1 I5 . 3.3404(10) yes
Pb1 I4 . 3.3469(12) yes
Pb2 I4 2_665 3.1623(10) yes
Pb2 I5 . 3.1924(10) yes
Pb2 I7 . 3.2075(12) yes
Pb2 I6 . 3.2141(9) yes
Pb2 I8 . 3.2224(10) yes
Pb2 I5 2_665 3.2636(12) yes
Pb3 I9 . 3.0883(13) yes
Pb3 I2 1_455 3.1272(11) yes
Pb3 I8 . 3.2082(10) yes
Pb3 I3 1_455 3.2405(10) yes
Pb3 I4 2_665 3.3431(11) yes
Pb3 I3 2_665 3.4163(12) yes
I1 Cu2 . 2.6144(19) yes
I2 Pb3 1_655 3.1272(11) ?
I3 Pb3 1_655 3.2405(10) ?
I3 Pb3 2_665 3.4163(12) ?
I4 Pb2 2_665 3.1623(10) ?
I4 Pb3 2_665 3.3431(11) ?
I5 Pb2 2_665 3.2636(12) ?
I6 Cu2 . 2.712(2) yes
I7 Cu2 . 2.6121(19) yes
I7 Cu3 . 2.615(2) yes
I8 Cu3 . 2.701(2) yes
I9 Cu3 . 2.6333(19) yes
Cu1 S1 2_666 2.295(3) yes
Cu1 S1 . 2.295(3) yes
Cu1 S2 2_666 2.324(3) yes
Cu1 S2 . 2.324(3) yes
Cu2 S1 . 2.359(4) yes
Cu3 S2 2_666 2.337(4) yes
S1 C1 . 1.736(13) ?
S2 C1 . 1.717(14) ?
S2 Cu3 2_666 2.337(4) ?
N1 C8 . 1.500(17) ?
N1 C16 . 1.527(19) ?
N1 C12 . 1.53(2) ?
N1 C4 . 1.57(2) ?
N2 C1 . 1.316(14) ?
N2 C2 . 1.457(19) ?
N2 C3 . 1.477(17) ?
C2 H2A . 0.9600 ?
C2 H2B . 0.9600 ?
C2 H2C . 0.9600 ?
C3 H3A . 0.9600 ?
C3 H3B . 0.9600 ?
C3 H3C . 0.9600 ?
C4 C5 . 1.51(3) ?
C4 H4A . 0.9700 ?
C4 H4B . 0.9700 ?
C5 C6 . 1.43(3) ?
C5 H5A . 0.9700 ?
C5 H5B . 0.9700 ?
C6 C7 . 1.42(3) ?
C6 H6A . 0.9700 ?
C6 H6B . 0.9700 ?
C7 H7A . 0.9600 ?
C7 H7B . 0.9600 ?
C7 H7C . 0.9600 ?
C8 C9 . 1.53(2) ?
C8 H8A . 0.9700 ?
C8 H8B . 0.9700 ?
C9 C10 . 1.51(2) ?
C9 H9A . 0.9700 ?
C9 H9B . 0.9700 ?
C10 C11 . 1.50(2) ?
C10 H10A . 0.9700 ?
C10 H10B . 0.9700 ?
C11 H11A . 0.9600 ?
C11 H11B . 0.9600 ?
C11 H11C . 0.9600 ?
C12 C13 . 1.53(3) ?
C12 H12A . 0.9700 ?
C12 H12B . 0.9700 ?
C13 C14 . 1.36(3) ?
C13 H13A . 0.9700 ?
C13 H13B . 0.9700 ?
C14 C15 . 1.317(18) ?
C14 H14A . 0.9700 ?
C14 H14B . 0.9700 ?
C15 H15A . 0.9600 ?
C15 H15B . 0.9600 ?
C15 H15C . 0.9600 ?
C16 C17 . 1.56(2) ?
C16 H16A . 0.9700 ?
C16 H16B . 0.9700 ?
C17 C18 . 1.50(3) ?
C17 H17A . 0.9700 ?
C17 H17B . 0.9700 ?
C18 C19 . 1.51(2) ?
C18 H18A . 0.9700 ?
C18 H18B . 0.9700 ?
C19 H19A . 0.9600 ?
C19 H19B . 0.9600 ?
C19 H19C . 0.9600 ?

loop_
_geom_hbond_atom_site_label_D
_geom_hbond_atom_site_label_H
_geom_hbond_atom_site_label_A
_geom_hbond_site_symmetry_A
_geom_hbond_distance_DH
_geom_hbond_distance_HA
_geom_hbond_distance_DA
_geom_hbond_angle_DHA
_geom_hbond_publ_flag
C8 H8A I9 1_545 0.97 3.02 3.82(2) 140 yes
